data_4339725
loop_
_publ_author_name
'Huang, Chunhui'
'Gou, Shaohua'
'Zhu, Haibin'
'Huang, Wei'

_publ_section_title
;
 Cleavage of C-S bonds with the formation of a tetranuclear Cu(I) cluster.
;
_journal_issue 14
_journal_name_full 'Inorganic chemistry'
_journal_page_first 5537
_journal_page_last 5543
_journal_paper_doi 10.1021/ic062059y
_journal_volume 46
_journal_year 2007
_chemical_formula_moiety 'C36 H24 Cu4 N12 S4'
_chemical_formula_sum 'C36 H24 Cu4 N12 S4'
_chemical_formula_weight 1007.15
_chemical_name_systematic
; 
 ? 
;
_space_group_IT_number 14
_symmetry_cell_setting monoclinic
_symmetry_space_group_name_Hall '-P 2ybc'
_symmetry_space_group_name_H-M 'P 1 21/c 1'
_atom_sites_solution_hydrogens geom
_atom_sites_solution_primary direct
_atom_sites_solution_secondary difmap
_audit_creation_method SHELXL-97
_cell_angle_alpha 90.00
_cell_angle_beta 97.562(13)
_cell_angle_gamma 90.00
_cell_formula_units_Z 4
_cell_length_a 12.870(9)
_cell_length_b 20.912(15)
_cell_length_c 16.469(11)
_cell_measurement_reflns_used 992
_cell_measurement_temperature 291(2)
_cell_measurement_theta_max 23.21
_cell_measurement_theta_min 2.36
_cell_volume 4394(5)
_computing_cell_refinement SMART
_computing_data_collection 'SMART (BRUKER 2001)'
_computing_data_reduction 'SAINT (BRUKER 2001)'
_computing_molecular_graphics SHELXTL
_computing_publication_material SHELXTL
_computing_structure_refinement SHELXTL
_computing_structure_solution 'SHELXTL (BRUKER 2001)'
_diffrn_ambient_temperature 291(2)
_diffrn_measured_fraction_theta_full 0.995
_diffrn_measured_fraction_theta_max 0.995
_diffrn_measurement_device_type 'Bruker CCD area detector'
_diffrn_measurement_method '\f and \w scans'
_diffrn_radiation_monochromator graphite
_diffrn_radiation_source 'fine-focus sealed tube'
_diffrn_radiation_type MoK\a
_diffrn_radiation_wavelength 0.71073
_diffrn_reflns_av_R_equivalents 0.0978
_diffrn_reflns_av_sigmaI/netI 0.0773
_diffrn_reflns_limit_h_max 12
_diffrn_reflns_limit_h_min -15
_diffrn_reflns_limit_k_max 21
_diffrn_reflns_limit_k_min -24
_diffrn_reflns_limit_l_max 19
_diffrn_reflns_limit_l_min -19
_diffrn_reflns_number 21371
_diffrn_reflns_theta_full 25.00
_diffrn_reflns_theta_max 25.00
_diffrn_reflns_theta_min 1.95
_diffrn_standards_decay_% none
_diffrn_standards_interval_count 0
_diffrn_standards_interval_time 0
_diffrn_standards_number 0
_exptl_absorpt_coefficient_mu 2.140
_exptl_absorpt_correction_T_max 0.8144
_exptl_absorpt_correction_T_min 0.6741
_exptl_absorpt_correction_type multi-scan
_exptl_absorpt_process_details 'SADABS, Bruker(2001)'
_exptl_crystal_colour 'dark red'
_exptl_crystal_density_diffrn 1.522
_exptl_crystal_density_method 'not measured'
_exptl_crystal_description block
_exptl_crystal_F_000 2016
_exptl_crystal_size_max 0.20
_exptl_crystal_size_mid 0.10
_exptl_crystal_size_min 0.10
_refine_diff_density_max 1.373
_refine_diff_density_min -0.528
_refine_diff_density_rms 0.168
_refine_ls_extinction_method none
_refine_ls_goodness_of_fit_ref 1.027
_refine_ls_hydrogen_treatment constr
_refine_ls_matrix_type full
_refine_ls_number_parameters 505
_refine_ls_number_reflns 7701
_refine_ls_number_restraints 0
_refine_ls_restrained_S_all 1.027
_refine_ls_R_factor_all 0.0829
_refine_ls_R_factor_gt 0.0590
_refine_ls_shift/su_max 0.001
_refine_ls_shift/su_mean 0.000
_refine_ls_structure_factor_coef Fsqd
_refine_ls_weighting_details 'calc w=1/[\s^2^(Fo^2^)+(0.1027P)^2^+2.6600P] where P=(Fo^2^+2Fc^2^)/3'
_refine_ls_weighting_scheme calc
_refine_ls_wR_factor_gt 0.1761
_refine_ls_wR_factor_ref 0.1864
_reflns_number_gt 5128
_reflns_number_total 7701
_reflns_threshold_expression >2sigma(I)
_cod_data_source_file ic062059y-file003.cif
_cod_data_source_block Cu4(PPT2)4
_cod_original_sg_symbol_H-M 'P 21/c'
_cod_database_code 4339725

loop_
_symmetry_equiv_pos_as_xyz
'x, y, z'
'-x, y+1/2, -z+1/2'
'-x, -y, -z'
'x, -y-1/2, z-1/2'

loop_
_atom_site_label
_atom_site_type_symbol
_atom_site_fract_x
_atom_site_fract_y
_atom_site_fract_z
_atom_site_U_iso_or_equiv
_atom_site_adp_type
_atom_site_occupancy
_atom_site_symmetry_multiplicity
_atom_site_calc_flag
_atom_site_refinement_flags
Cu1 Cu 0.70371(6) 1.01970(4) 0.69421(5) 0.0522(2) Uani 1 1 d .
Cu2 Cu 0.89699(6) 1.02531(4) 0.63045(5) 0.0498(2) Uani 1 1 d .
Cu3 Cu 0.90479(6) 0.96827(4) 0.77424(4) 0.0531(2) Uani 1 1 d .
Cu4 Cu 0.85923(6) 1.11580(4) 0.73415(5) 0.0533(2) Uani 1 1 d .
C1 C 0.7079(6) 1.1130(3) 0.5559(4) 0.0602(17) Uani 1 1 d .
C2 C 0.5690(9) 1.1433(6) 0.4635(6) 0.112(3) Uani 1 1 d .
H2 H 0.5417 1.1661 0.4170 0.134 Uiso 1 1 calc R
C3 C 0.5032(7) 1.1085(5) 0.4997(6) 0.095(3) Uani 1 1 d .
H3 H 0.4317 1.1085 0.4816 0.113 Uiso 1 1 calc R
C4 C 0.5455(6) 1.0719(4) 0.5659(5) 0.070(2) Uani 1 1 d .
C5 C 0.4827(6) 1.0298(4) 0.6130(5) 0.072(2) Uani 1 1 d .
C6 C 0.3763(7) 1.0232(5) 0.5946(8) 0.109(4) Uani 1 1 d .
H6 H 0.3403 1.0443 0.5497 0.131 Uiso 1 1 calc R
C7 C 0.3223(8) 0.9841(5) 0.6443(9) 0.114(4) Uani 1 1 d .
H7 H 0.2499 0.9792 0.6334 0.137 Uiso 1 1 calc R
C8 C 0.3746(8) 0.9554(6) 0.7047(8) 0.113(4) Uani 1 1 d .
H8 H 0.3403 0.9297 0.7388 0.136 Uiso 1 1 calc R
C9 C 0.4836(7) 0.9624(5) 0.7197(6) 0.095(3) Uani 1 1 d .
H9 H 0.5203 0.9392 0.7623 0.114 Uiso 1 1 calc R
C10 C 0.7999(5) 0.9038(3) 0.5961(3) 0.0432(14) Uani 1 1 d .
C11 C 0.8835(5) 0.9318(3) 0.4883(4) 0.0565(16) Uani 1 1 d .
H11 H 0.9240 0.9606 0.4630 0.068 Uiso 1 1 calc R
C12 C 0.8552(5) 0.8769(3) 0.4492(4) 0.0578(17) Uani 1 1 d .
H12 H 0.8750 0.8675 0.3982 0.069 Uiso 1 1 calc R
C13 C 0.7963(5) 0.8357(3) 0.4875(4) 0.0475(14) Uani 1 1 d .
C14 C 0.7607(5) 0.7735(3) 0.4508(4) 0.0572(17) Uani 1 1 d .
C15 C 0.6939(6) 0.7336(4) 0.4887(5) 0.072(2) Uani 1 1 d .
H15 H 0.6694 0.7461 0.5369 0.087 Uiso 1 1 calc R
C16 C 0.6651(7) 0.6747(4) 0.4526(6) 0.087(3) Uani 1 1 d .
H16 H 0.6228 0.6464 0.4769 0.104 Uiso 1 1 calc R
C17 C 0.7009(9) 0.6602(4) 0.3805(6) 0.097(3) Uani 1 1 d .
H17 H 0.6813 0.6220 0.3538 0.116 Uiso 1 1 calc R
C18 C 0.7672(8) 0.7028(4) 0.3468(6) 0.098(3) Uani 1 1 d .
H18 H 0.7923 0.6911 0.2985 0.118 Uiso 1 1 calc R
C19 C 1.0889(5) 1.0768(4) 0.7577(4) 0.0598(18) Uani 1 1 d .
C20 C 1.2284(8) 1.1372(7) 0.8041(7) 0.112(4) Uani 1 1 d .
H20 H 1.3004 1.1420 0.8175 0.134 Uiso 1 1 calc R
C21 C 1.1663(9) 1.1875(6) 0.8155(5) 0.104(4) Uani 1 1 d .
H21 H 1.1950 1.2267 0.8334 0.125 Uiso 1 1 calc R
C22 C 1.0530(6) 1.1790(4) 0.7990(4) 0.067(2) Uani 1 1 d .
C23 C 0.9766(7) 1.2265(4) 0.8139(4) 0.067(2) Uani 1 1 d .
C24 C 0.9971(10) 1.2804(5) 0.8623(6) 0.102(3) Uani 1 1 d .
H24 H 1.0655 1.2877 0.8864 0.122 Uiso 1 1 calc R
C25 C 0.9248(12) 1.3213(5) 0.8755(7) 0.115(4) Uani 1 1 d .
H25 H 0.9413 1.3589 0.9047 0.139 Uiso 1 1 calc R
C26 C 0.8271(12) 1.3073(4) 0.8456(6) 0.113(4) Uani 1 1 d .
H26 H 0.7739 1.3347 0.8566 0.136 Uiso 1 1 calc R
C27 C 0.7997(8) 1.2513(4) 0.7969(6) 0.092(3) Uani 1 1 d .
H27 H 0.7304 1.2423 0.7764 0.110 Uiso 1 1 calc R
C28 C 0.7827(5) 1.0397(3) 0.8919(4) 0.0505(15) Uani 1 1 d .
C29 C 0.7837(7) 1.0208(5) 1.0263(5) 0.086(3) Uani 1 1 d .
H29 H 0.7609 1.0310 1.0760 0.103 Uiso 1 1 calc R
C30 C 0.8538(8) 0.9734(5) 1.0252(5) 0.085(3) Uani 1 1 d .
H30 H 0.8784 0.9510 1.0727 0.102 Uiso 1 1 calc R
C31 C 0.8896(6) 0.9584(4) 0.9489(4) 0.0611(19) Uani 1 1 d .
C32 C 0.9628(5) 0.9068(3) 0.9369(4) 0.0556(16) Uani 1 1 d .
C33 C 1.0077(8) 0.8685(5) 0.9987(5) 0.100(3) Uani 1 1 d .
H33 H 0.9960 0.8752 1.0526 0.120 Uiso 1 1 calc R
C34 C 1.0736(8) 0.8176(5) 0.9780(7) 0.110(4) Uani 1 1 d .
H34 H 1.1050 0.7901 1.0183 0.132 Uiso 1 1 calc R
C35 C 1.0893(8) 0.8102(4) 0.9016(6) 0.096(3) Uani 1 1 d .
H35 H 1.1313 0.7771 0.8868 0.116 Uiso 1 1 calc R
C36 C 1.0440(8) 0.8509(4) 0.8452(5) 0.086(3) Uani 1 1 d .
H36 H 1.0577 0.8456 0.7916 0.103 Uiso 1 1 calc R
N1 N 0.6507(4) 1.0742(3) 0.5938(3) 0.0529(13) Uani 1 1 d .
N2 N 0.6715(6) 1.1485(4) 0.4882(4) 0.093(2) Uani 1 1 d .
N3 N 0.5355(5) 0.9995(3) 0.6774(4) 0.0742(17) Uani 1 1 d .
N4 N 0.7676(4) 0.8488(2) 0.5610(3) 0.0469(12) Uani 1 1 d .
N5 N 0.8568(4) 0.9471(2) 0.5612(3) 0.0472(12) Uani 1 1 d .
N6 N 0.7961(6) 0.7587(3) 0.3795(4) 0.0779(18) Uani 1 1 d .
N7 N 1.0187(4) 1.1228(3) 0.7700(3) 0.0529(13) Uani 1 1 d .
N8 N 1.1930(5) 1.0826(4) 0.7756(4) 0.086(2) Uani 1 1 d .
N9 N 0.8781(6) 1.2125(3) 0.7821(4) 0.0716(17) Uani 1 1 d .
N10 N 0.8532(4) 0.9944(2) 0.8834(3) 0.0492(12) Uani 1 1 d .
N11 N 0.7461(5) 1.0529(3) 0.9624(4) 0.0718(17) Uani 1 1 d .
N12 N 0.9800(5) 0.8991(3) 0.8605(3) 0.0599(15) Uani 1 1 d .
S1 S 0.84035(14) 1.12270(8) 0.59088(11) 0.0569(4) Uani 1 1 d .
S2 S 0.76788(13) 0.91874(7) 0.69412(9) 0.0499(4) Uani 1 1 d .
S3 S 1.04563(14) 1.00388(9) 0.71454(11) 0.0595(5) Uani 1 1 d .
S4 S 0.72981(13) 1.08420(8) 0.80749(11) 0.0539(4) Uani 1 1 d .

loop_
_atom_site_aniso_label
_atom_site_aniso_U_11
_atom_site_aniso_U_22
_atom_site_aniso_U_33
_atom_site_aniso_U_23
_atom_site_aniso_U_13
_atom_site_aniso_U_12
Cu1 0.0471(5) 0.0593(5) 0.0494(5) 0.0018(4) 0.0031(4) 0.0006(3)
Cu2 0.0526(5) 0.0533(5) 0.0433(4) -0.0004(3) 0.0051(3) -0.0049(3)
Cu3 0.0618(5) 0.0628(5) 0.0351(4) 0.0022(3) 0.0077(4) 0.0028(4)
Cu4 0.0488(5) 0.0565(5) 0.0536(5) -0.0062(4) 0.0035(4) -0.0092(3)
C1 0.062(4) 0.060(4) 0.056(4) 0.009(3) -0.001(3) 0.007(3)
C2 0.097(8) 0.146(9) 0.085(7) 0.042(7) -0.019(6) 0.027(7)
C3 0.059(5) 0.139(8) 0.078(6) 0.023(6) -0.020(5) 0.027(5)
C4 0.064(5) 0.078(5) 0.065(5) -0.008(4) -0.001(4) 0.012(4)
C5 0.042(4) 0.084(5) 0.086(6) -0.016(4) -0.003(4) 0.006(4)
C6 0.049(5) 0.128(8) 0.144(10) -0.010(7) -0.013(6) 0.013(5)
C7 0.051(5) 0.117(8) 0.178(13) -0.002(8) 0.023(7) -0.010(5)
C8 0.067(6) 0.140(9) 0.133(10) 0.024(8) 0.015(6) -0.022(6)
C9 0.064(5) 0.125(8) 0.097(7) 0.021(6) 0.012(5) -0.018(5)
C10 0.046(3) 0.047(3) 0.035(3) 0.003(3) -0.001(3) 0.005(3)
C11 0.060(4) 0.068(4) 0.043(4) 0.002(3) 0.012(3) -0.004(3)
C12 0.063(4) 0.073(5) 0.038(3) -0.010(3) 0.006(3) -0.001(4)
C13 0.047(3) 0.055(4) 0.039(3) -0.004(3) -0.003(3) 0.009(3)
C14 0.060(4) 0.053(4) 0.055(4) -0.006(3) -0.004(3) 0.009(3)
C15 0.081(5) 0.072(5) 0.062(5) -0.014(4) 0.004(4) 0.002(4)
C16 0.098(7) 0.062(5) 0.100(7) -0.013(5) 0.009(5) -0.012(4)
C17 0.129(8) 0.062(5) 0.094(7) -0.032(5) -0.002(6) 0.000(5)
C18 0.128(8) 0.080(6) 0.091(7) -0.040(5) 0.025(6) 0.000(6)
C19 0.044(4) 0.101(6) 0.034(3) 0.005(3) 0.003(3) -0.014(4)
C20 0.050(5) 0.191(13) 0.093(7) -0.011(8) 0.006(5) -0.015(7)
C21 0.101(8) 0.143(9) 0.060(5) 0.002(6) -0.016(5) -0.076(7)
C22 0.068(5) 0.090(5) 0.041(4) 0.004(4) -0.001(3) -0.036(4)
C23 0.080(5) 0.070(5) 0.049(4) -0.003(4) 0.001(4) -0.035(4)
C24 0.136(9) 0.086(7) 0.078(6) -0.018(5) -0.004(6) -0.038(7)
C25 0.167(13) 0.085(7) 0.091(8) -0.031(6) 0.001(8) -0.039(8)
C26 0.207(14) 0.053(5) 0.093(7) -0.006(5) 0.067(8) 0.013(7)
C27 0.101(7) 0.074(6) 0.103(7) -0.017(5) 0.024(6) -0.004(5)
C28 0.049(4) 0.059(4) 0.043(4) -0.006(3) 0.006(3) -0.009(3)
C29 0.092(6) 0.111(7) 0.062(5) -0.017(5) 0.036(5) 0.007(5)
C30 0.099(7) 0.120(7) 0.040(4) 0.012(4) 0.019(4) -0.017(6)
C31 0.072(5) 0.079(5) 0.031(3) 0.006(3) 0.004(3) -0.019(4)
C32 0.062(4) 0.062(4) 0.042(4) 0.014(3) 0.003(3) 0.002(3)
C33 0.123(8) 0.125(8) 0.052(5) 0.029(5) 0.009(5) 0.007(7)
C34 0.117(8) 0.117(8) 0.095(8) 0.048(6) 0.017(6) 0.052(7)
C35 0.118(8) 0.096(6) 0.075(6) 0.020(5) 0.013(5) 0.047(6)
C36 0.114(7) 0.084(6) 0.059(5) 0.000(4) 0.008(5) 0.026(5)
N1 0.044(3) 0.058(3) 0.054(3) 0.001(3) -0.004(3) 0.008(2)
N2 0.089(5) 0.112(6) 0.075(5) 0.044(4) -0.004(4) 0.019(4)
N3 0.048(4) 0.095(5) 0.079(5) 0.004(4) 0.006(3) -0.008(3)
N4 0.054(3) 0.047(3) 0.038(3) -0.002(2) 0.000(2) 0.001(2)
N5 0.053(3) 0.052(3) 0.035(3) 0.002(2) 0.002(2) -0.004(2)
N6 0.093(5) 0.076(4) 0.066(4) -0.025(3) 0.017(4) 0.001(4)
N7 0.048(3) 0.075(4) 0.036(3) 0.002(3) 0.004(2) -0.018(3)
N8 0.048(4) 0.142(7) 0.067(4) -0.009(4) 0.001(3) -0.012(4)
N9 0.091(5) 0.057(4) 0.067(4) -0.011(3) 0.012(4) -0.016(3)
N10 0.053(3) 0.059(3) 0.036(3) -0.004(2) 0.007(2) -0.006(3)
N11 0.073(4) 0.095(5) 0.051(4) -0.002(3) 0.020(3) 0.009(4)
N12 0.080(4) 0.060(3) 0.038(3) 0.003(3) 0.000(3) 0.007(3)
S1 0.0639(11) 0.0531(9) 0.0527(10) 0.0078(7) 0.0038(8) -0.0073(8)
S2 0.0637(10) 0.0505(9) 0.0366(8) 0.0011(7) 0.0111(7) -0.0033(7)
S3 0.0492(10) 0.0810(12) 0.0494(10) 0.0064(9) 0.0109(8) 0.0076(8)
S4 0.0500(9) 0.0545(9) 0.0581(10) -0.0043(8) 0.0110(8) 0.0009(7)

loop_
_atom_type_symbol
_atom_type_description
_atom_type_scat_dispersion_real
_atom_type_scat_dispersion_imag
_atom_type_scat_source
C C 0.0033 0.0016 'International Tables Vol C Tables 4.2.6.8 and 6.1.1.4'
H H 0.0000 0.0000 'International Tables Vol C Tables 4.2.6.8 and 6.1.1.4'
N N 0.0061 0.0033 'International Tables Vol C Tables 4.2.6.8 and 6.1.1.4'
O O 0.0106 0.0060 'International Tables Vol C Tables 4.2.6.8 and 6.1.1.4'
S S 0.1246 0.1234 'International Tables Vol C Tables 4.2.6.8 and 6.1.1.4'
Cu Cu 0.3201 1.2651 'International Tables Vol C Tables 4.2.6.8 and 6.1.1.4'

loop_
_geom_angle_atom_site_label_1
_geom_angle_atom_site_label_2
_geom_angle_atom_site_label_3
_geom_angle
N1 Cu1 N3 77.7(2)
N1 Cu1 S2 126.88(16)
N3 Cu1 S2 100.1(2)
N1 Cu1 S4 109.08(16)
N3 Cu1 S4 104.66(19)
S2 Cu1 S4 122.30(7)
N1 Cu1 Cu2 83.87(16)
N3 Cu1 Cu2 149.97(19)
S2 Cu1 Cu2 72.54(5)
S4 Cu1 Cu2 103.66(6)
N1 Cu1 Cu4 86.74(16)
N3 Cu1 Cu4 144.89(19)
S2 Cu1 Cu4 114.31(7)
S4 Cu1 Cu4 51.24(5)
Cu2 Cu1 Cu4 55.33(4)
N1 Cu1 Cu3 137.98(16)
N3 Cu1 Cu3 141.47(19)
S2 Cu1 Cu3 50.37(5)
S4 Cu1 Cu3 79.90(6)
Cu2 Cu1 Cu3 54.38(5)
Cu4 Cu1 Cu3 66.78(5)
N5 Cu2 S1 121.58(15)
N5 Cu2 S3 108.63(15)
S1 Cu2 S3 125.39(7)
N5 Cu2 Cu4 152.96(15)
S1 Cu2 Cu4 56.85(7)
S3 Cu2 Cu4 87.63(7)
N5 Cu2 Cu3 96.75(15)
S1 Cu2 Cu3 130.27(6)
S3 Cu2 Cu3 55.28(6)
Cu4 Cu2 Cu3 74.45(6)
N5 Cu2 Cu1 90.22(15)
S1 Cu2 Cu1 82.92(6)
S3 Cu2 Cu1 118.73(7)
Cu4 Cu2 Cu1 62.81(3)
Cu3 Cu2 Cu1 65.15(4)
N10 Cu3 N12 76.9(2)
N10 Cu3 S3 130.34(15)
N12 Cu3 S3 100.81(18)
N10 Cu3 S2 107.91(16)
N12 Cu3 S2 108.52(17)
S3 Cu3 S2 119.20(8)
N10 Cu3 Cu2 132.86(16)
N12 Cu3 Cu2 148.31(17)
S3 Cu3 Cu2 53.77(5)
S2 Cu3 Cu2 75.74(6)
N10 Cu3 Cu1 85.91(15)
N12 Cu3 Cu1 145.85(17)
S3 Cu3 Cu1 112.71(7)
S2 Cu3 Cu1 49.29(6)
Cu2 Cu3 Cu1 60.46(4)
N7 Cu4 N9 76.7(3)
N7 Cu4 S4 129.54(15)
N9 Cu4 S4 97.59(19)
N7 Cu4 S1 104.56(15)
N9 Cu4 S1 107.46(18)
S4 Cu4 S1 124.39(8)
N7 Cu4 Cu2 88.57(16)
N9 Cu4 Cu2 151.87(18)
S4 Cu4 Cu2 110.17(6)
S1 Cu4 Cu2 52.83(6)
N7 Cu4 Cu1 139.19(17)
N9 Cu4 Cu1 141.4(2)
S4 Cu4 Cu1 51.57(6)
S1 Cu4 Cu1 80.48(5)
Cu2 Cu4 Cu1 61.86(5)
N1 C1 N2 124.8(7)
N1 C1 S1 120.2(5)
N2 C1 S1 115.0(6)
C3 C2 N2 125.1(8)
C3 C2 H2 117.4
N2 C2 H2 117.4
C2 C3 C4 116.9(8)
C2 C3 H3 121.5
C4 C3 H3 121.5
N1 C4 C3 120.8(8)
N1 C4 C5 115.3(6)
C3 C4 C5 123.8(8)
N3 C5 C6 121.0(9)
N3 C5 C4 116.1(6)
C6 C5 C4 122.9(9)
C5 C6 C7 119.1(10)
C5 C6 H6 120.4
C7 C6 H6 120.4
C8 C7 C6 118.5(10)
C8 C7 H7 120.7
C6 C7 H7 120.7
C7 C8 C9 120.2(11)
C7 C8 H8 119.9
C9 C8 H8 119.9
N3 C9 C8 123.1(9)
N3 C9 H9 118.4
C8 C9 H9 118.4
N4 C10 N5 123.8(5)
N4 C10 S2 117.3(4)
N5 C10 S2 118.9(4)
N5 C11 C12 123.5(6)
N5 C11 H11 118.2
C12 C11 H11 118.2
C11 C12 C13 116.9(6)
C11 C12 H12 121.6
C13 C12 H12 121.6
N4 C13 C12 121.9(6)
N4 C13 C14 116.1(6)
C12 C13 C14 122.0(6)
N6 C14 C15 123.2(7)
N6 C14 C13 115.7(7)
C15 C14 C13 121.1(6)
C16 C15 C14 118.6(8)
C16 C15 H15 120.7
C14 C15 H15 120.7
C17 C16 C15 117.8(9)
C17 C16 H16 121.1
C15 C16 H16 121.1
C16 C17 C18 119.8(8)
C16 C17 H17 120.1
C18 C17 H17 120.1
N6 C18 C17 123.8(9)
N6 C18 H18 118.1
C17 C18 H18 118.1
N8 C19 N7 124.9(7)
N8 C19 S3 115.2(6)
N7 C19 S3 119.9(5)
N8 C20 C21 123.5(9)
N8 C20 H20 118.3
C21 C20 H20 118.3
C20 C21 C22 118.4(9)
C20 C21 H21 120.8
C22 C21 H21 120.8
N7 C22 C23 118.1(6)
N7 C22 C21 117.0(9)
C23 C22 C21 124.9(8)
N9 C23 C24 120.2(9)
N9 C23 C22 114.5(6)
C24 C23 C22 125.2(8)
C25 C24 C23 123.0(11)
C25 C24 H24 118.5
C23 C24 H24 118.5
C24 C25 C26 117.1(10)
C24 C25 H25 121.4
C26 C25 H25 121.4
C25 C26 C27 122.7(11)
C25 C26 H26 118.6
C27 C26 H26 118.6
N9 C27 C26 117.3(10)
N9 C27 H27 121.4
C26 C27 H27 121.4
N10 C28 N11 124.1(6)
N10 C28 S4 119.8(5)
N11 C28 S4 116.0(5)
N11 C29 C30 123.7(7)
N11 C29 H29 118.1
C30 C29 H29 118.1
C29 C30 C31 117.9(8)
C29 C30 H30 121.0
C31 C30 H30 121.0
N10 C31 C30 117.6(7)
N10 C31 C32 117.8(6)
C30 C31 C32 124.6(7)
N12 C32 C33 122.3(7)
N12 C32 C31 114.3(5)
C33 C32 C31 123.4(7)
C32 C33 C34 117.7(8)
C32 C33 H33 121.1
C34 C33 H33 121.1
C35 C34 C33 119.3(8)
C35 C34 H34 120.4
C33 C34 H34 120.4
C34 C35 C36 119.0(9)
C34 C35 H35 120.5
C36 C35 H35 120.5
C35 C36 N12 124.7(8)
C35 C36 H36 117.7
N12 C36 H36 117.7
C1 N1 C4 117.0(6)
C1 N1 Cu1 125.5(4)
C4 N1 Cu1 117.4(5)
C2 N2 C1 115.1(8)
C9 N3 C5 117.9(7)
C9 N3 Cu1 128.5(6)
C5 N3 Cu1 113.5(5)
C10 N4 C13 117.5(5)
C11 N5 C10 116.3(5)
C11 N5 Cu2 128.8(4)
C10 N5 Cu2 114.7(4)
C18 N6 C14 116.6(8)
C22 N7 C19 119.2(6)
C22 N7 Cu4 116.0(5)
C19 N7 Cu4 124.4(4)
C20 N8 C19 117.0(8)
C23 N9 C27 119.5(7)
C23 N9 Cu4 113.7(5)
C27 N9 Cu4 125.3(6)
C28 N10 C31 118.9(6)
C28 N10 Cu3 125.5(4)
C31 N10 Cu3 115.4(5)
C29 N11 C28 117.7(7)
C32 N12 C36 117.0(6)
C32 N12 Cu3 115.4(5)
C36 N12 Cu3 127.6(5)
C1 S1 Cu2 105.0(2)
C1 S1 Cu4 107.1(3)
Cu2 S1 Cu4 70.32(6)
C10 S2 Cu1 107.3(2)
C10 S2 Cu3 110.8(2)
Cu1 S2 Cu3 80.34(7)
C19 S3 Cu2 106.0(3)
C19 S3 Cu3 109.7(2)
Cu2 S3 Cu3 70.95(8)
C28 S4 Cu4 110.1(2)
C28 S4 Cu1 109.7(2)
Cu4 S4 Cu1 77.19(7)

loop_
_geom_bond_atom_site_label_1
_geom_bond_atom_site_label_2
_geom_bond_distance
Cu1 N1 2.050(5)
Cu1 N3 2.187(6)
Cu1 S2 2.267(2)
Cu1 S4 2.291(2)
Cu1 Cu2 2.827(2)
Cu1 Cu4 2.8515(17)
Cu1 Cu3 2.9485(19)
Cu2 N5 2.021(5)
Cu2 S1 2.232(2)
Cu2 S3 2.254(2)
Cu2 Cu4 2.6367(16)
Cu2 Cu3 2.6415(18)
Cu3 N10 2.070(5)
Cu3 N12 2.165(5)
Cu3 S3 2.297(2)
Cu3 S2 2.304(2)
Cu4 N7 2.064(5)
Cu4 N9 2.173(6)
Cu4 S4 2.280(2)
Cu4 S1 2.345(3)
C1 N1 1.309(9)
C1 N2 1.369(9)
C1 S1 1.738(7)
C2 C3 1.317(13)
C2 N2 1.333(12)
C2 H2 0.9300
C3 C4 1.384(11)
C3 H3 0.9300
C4 N1 1.372(9)
C4 C5 1.481(12)
C5 N3 1.342(10)
C5 C6 1.370(11)
C6 C7 1.405(15)
C6 H6 0.9300
C7 C8 1.275(14)
C7 H7 0.9300
C8 C9 1.400(13)
C8 H8 0.9300
C9 N3 1.287(10)
C9 H9 0.9300
C10 N4 1.328(7)
C10 N5 1.342(8)
C10 S2 1.747(6)
C11 N5 1.331(8)
C11 C12 1.343(9)
C11 H11 0.9300
C12 C13 1.356(9)
C12 H12 0.9300
C13 N4 1.340(7)
C13 C14 1.481(9)
C14 N6 1.351(9)
C14 C15 1.401(11)
C15 C16 1.397(10)
C15 H15 0.9300
C16 C17 1.363(13)
C16 H16 0.9300
C17 C18 1.399(13)
C17 H17 0.9300
C18 N6 1.320(10)
C18 H18 0.9300
C19 N8 1.340(9)
C19 N7 1.353(9)
C19 S3 1.743(8)
C20 N8 1.294(14)
C20 C21 1.350(15)
C20 H20 0.9300
C21 C22 1.458(12)
C21 H21 0.9300
C22 N7 1.323(9)
C22 C23 1.441(11)
C23 N9 1.338(9)
C23 C24 1.385(11)
C24 C25 1.303(15)
C24 H24 0.9300
C25 C26 1.322(16)
C25 H25 0.9300
C26 C27 1.437(13)
C26 H26 0.9300
C27 N9 1.342(11)
C27 H27 0.9300
C28 N10 1.332(8)
C28 N11 1.338(8)
C28 S4 1.735(7)
C29 N11 1.288(10)
C29 C30 1.343(12)
C29 H29 0.9300
C30 C31 1.429(10)
C30 H30 0.9300
C31 N10 1.349(8)
C31 C32 1.463(10)
C32 N12 1.316(8)
C32 C33 1.362(10)
C33 C34 1.430(13)
C33 H33 0.9300
C34 C35 1.309(13)
C34 H34 0.9300
C35 C36 1.336(11)
C35 H35 0.9300
C36 N12 1.346(10)
C36 H36 0.9300
